data_7158859
loop_
_publ_author_name
'Skowronek, Pawe\/l'
'Prusinowska, Natalia'
'Bardzi\'nski, Mateusz'
'Janiak, Agnieszka'

_publ_section_title
;
 Symmetry-driven diastereoselective functionalization of simple
 trianglamine
;
_journal_name_full 'Organic &amp; Biomolecular Chemistry'
_journal_paper_doi 10.1039/D2OB01226J
_journal_year 2022
_chemical_absolute_configuration rm
_chemical_formula_moiety 'C54 H78 N6, C8 H10'
_chemical_formula_sum 'C62 H88 N6'
_chemical_formula_weight 917.38
_space_group_crystal_system monoclinic
_space_group_IT_number 4
_space_group_name_Hall 'P 2yb'
_space_group_name_H-M_alt 'P 1 21 1'
_atom_sites_solution_hydrogens geom
_audit_creation_method SHELXL-2018/3
_audit_update_record
;
2022-07-06 deposited with the CCDC.	2022-08-23 downloaded from the CCDC.
;
_cell_angle_alpha 90
_cell_angle_beta 98.009(3)
_cell_angle_gamma 90
_cell_formula_units_Z 2
_cell_length_a 16.4016(6)
_cell_length_b 7.9236(2)
_cell_length_c 21.2919(7)
_cell_measurement_reflns_used 6097
_cell_measurement_temperature 100(2)
_cell_measurement_theta_max 28.4420
_cell_measurement_theta_min 3.3520
_cell_volume 2740.10(15)
_computing_structure_refinement 'SHELXL-2018/3 (Sheldrick, 2018)'
_computing_structure_solution 'SHELXT 2014/5 (Sheldrick, 2014)'
_diffrn_ambient_temperature 100(2)
_diffrn_detector_area_resol_mean 16.1544
_diffrn_measured_fraction_theta_full 0.998
_diffrn_measured_fraction_theta_max 0.899
_diffrn_measurement_device_type Eos
_diffrn_measurement_method '\w scans'
_diffrn_radiation_type MoK\a
_diffrn_radiation_wavelength 0.71073
_diffrn_reflns_av_R_equivalents 0.0402
_diffrn_reflns_av_unetI/netI 0.0715
_diffrn_reflns_Laue_measured_fraction_full 0.998
_diffrn_reflns_Laue_measured_fraction_max 0.899
_diffrn_reflns_limit_h_max 22
_diffrn_reflns_limit_h_min -18
_diffrn_reflns_limit_k_max 9
_diffrn_reflns_limit_k_min -10
_diffrn_reflns_limit_l_max 28
_diffrn_reflns_limit_l_min -28
_diffrn_reflns_number 29653
_diffrn_reflns_point_group_measured_fraction_full 0.999
_diffrn_reflns_point_group_measured_fraction_max 0.852
_diffrn_reflns_theta_full 25.242
_diffrn_reflns_theta_max 29.143
_diffrn_reflns_theta_min 2.811
_diffrn_source 'fine-focus sealed X-ray tube'
_exptl_absorpt_coefficient_mu 0.065
_exptl_absorpt_correction_T_max 1.00000
_exptl_absorpt_correction_T_min 0.91221
_exptl_absorpt_correction_type multi-scan
_exptl_absorpt_process_details
;
CrysAlisPro 1.171.38.41 (Rigaku Oxford Diffraction, 2015)
Empirical absorption correction using spherical harmonics,
 implemented in SCALE3 ABSPACK scaling algorithm.
;
_exptl_crystal_colour colourless
_exptl_crystal_density_diffrn 1.112
_exptl_crystal_description plate
_exptl_crystal_F_000 1004
_exptl_crystal_size_max 0.600
_exptl_crystal_size_mid 0.340
_exptl_crystal_size_min 0.060
_refine_diff_density_max 0.215
_refine_diff_density_min -0.233
_refine_diff_density_rms 0.045
_refine_ls_abs_structure_details
;
 Flack x determined using 3386 quotients [(I+)-(I-)]/[(I+)+(I-)]
 (Parsons, Flack and Wagner, Acta Cryst. B69 (2013) 249-259).
;
_refine_ls_abs_structure_Flack 0.5(10)
_refine_ls_extinction_method none
_refine_ls_goodness_of_fit_ref 1.028
_refine_ls_hydrogen_treatment constr
_refine_ls_matrix_type full
_refine_ls_number_parameters 621
_refine_ls_number_reflns 12589
_refine_ls_number_restraints 1
_refine_ls_restrained_S_all 1.028
_refine_ls_R_factor_all 0.0757
_refine_ls_R_factor_gt 0.0523
_refine_ls_shift/su_max 0.000
_refine_ls_shift/su_mean 0.000
_refine_ls_structure_factor_coef Fsqd
_refine_ls_weighting_details 'w=1/[\s^2^(Fo^2^)+(0.0457P)^2^] where P=(Fo^2^+2Fc^2^)/3'
_refine_ls_weighting_scheme calc
_refine_ls_wR_factor_gt 0.0961
_refine_ls_wR_factor_ref 0.1060
_reflns_Friedel_coverage 0.772
_reflns_Friedel_fraction_full 1.000
_reflns_Friedel_fraction_max 0.798
_reflns_number_gt 9858
_reflns_number_total 12589
_reflns_threshold_expression 'I > 2\s(I)'
_cod_data_source_file d2ob01226j2.cif
_cod_data_source_block 3c
_cod_original_sg_symbol_H-M 'P 21'
_cod_database_code 7158859
_shelx_shelxl_version_number 2018/3
_shelx_space_group_comment
;
The symmetry employed for this shelxl refinement is uniquely defined
by the following loop, which should always be used as a source of
symmetry information in preference to the above space-group names.
They are only intended as comments.
;
_shelx_estimated_absorpt_t_min 0.962
_shelx_estimated_absorpt_t_max 0.996

loop_
_space_group_symop_operation_xyz
'x, y, z'
'-x, y+1/2, -z'

loop_
_atom_site_label
_atom_site_type_symbol
_atom_site_fract_x
_atom_site_fract_y
_atom_site_fract_z
_atom_site_U_iso_or_equiv
_atom_site_adp_type
_atom_site_occupancy
_atom_site_site_symmetry_order
_atom_site_calc_flag
_atom_site_refinement_flags_posn
_atom_site_refinement_flags_adp
_atom_site_refinement_flags_occupancy
_atom_site_disorder_assembly
_atom_site_disorder_group
N1 N 0.25154(14) 0.6426(3) 0.50819(9) 0.0183(5) Uani 1 1 d . . . . .
N4 N 0.37558(14) 0.7669(2) 0.94843(10) 0.0172(5) Uani 1 1 d . . . . .
N2 N 0.13992(14) 0.6815(3) 0.56970(9) 0.0168(5) Uani 1 1 d . . . . .
N6 N 0.66342(14) 0.7035(3) 0.65001(10) 0.0169(5) Uani 1 1 d . . . . .
N3 N 0.24173(14) 0.6576(3) 0.90781(9) 0.0173(5) Uani 1 1 d . . . . .
N5 N 0.68625(14) 0.6432(3) 0.76183(10) 0.0188(5) Uani 1 1 d . . . . .
C53 C 0.48065(17) 0.9306(3) 0.60733(12) 0.0196(6) Uani 1 1 d . . . . .
H53 H 0.493849 1.003732 0.642653 0.023 Uiso 1 1 calc R U . . .
C7 C 0.23020(17) 0.6440(3) 0.57382(11) 0.0180(6) Uani 1 1 d . . . . .
H7 H 0.261453 0.737568 0.597807 0.022 Uiso 1 1 calc R U . . .
C52 C 0.39982(18) 0.9201(3) 0.57834(12) 0.0203(6) Uani 1 1 d . . . . .
H52 H 0.358513 0.986010 0.593803 0.024 Uiso 1 1 calc R U . . .
C30 C 0.48965(17) 0.8894(3) 0.89821(12) 0.0184(6) Uani 1 1 d . . . . .
C12 C 0.14180(17) 0.8092(3) 0.67853(12) 0.0195(6) Uani 1 1 d . . . . .
C34 C 0.56787(18) 0.9550(3) 0.81369(12) 0.0226(6) Uani 1 1 d . . . . .
H34 H 0.574045 1.020508 0.777272 0.027 Uiso 1 1 calc R U . . .
C51 C 0.37879(17) 0.8137(3) 0.52680(11) 0.0181(6) Uani 1 1 d . . . . .
C33 C 0.62708(18) 0.8356(3) 0.83497(12) 0.0198(6) Uani 1 1 d . . . . .
C35 C 0.50001(18) 0.9808(3) 0.84444(12) 0.0213(6) Uani 1 1 d . . . . .
H35 H 0.459942 1.062305 0.828465 0.026 Uiso 1 1 calc R U . . .
C20 C 0.31968(17) 0.7930(3) 0.99560(11) 0.0170(6) Uani 1 1 d . . . . .
H20 H 0.293105 0.906296 0.988573 0.020 Uiso 1 1 calc R U . . .
C2S C 0.01570(18) 0.0457(3) 0.93854(12) 0.0223(6) Uani 1 1 d . . . . .
H2S H -0.025306 -0.034414 0.945228 0.027 Uiso 1 1 calc R U . . .
C48 C 0.54259(17) 0.8374(3) 0.58611(12) 0.0185(6) Uani 1 1 d . . . . .
C15 C 0.16851(17) 0.7957(3) 0.81153(11) 0.0200(6) Uani 1 1 d . . . . .
C29 C 0.41839(18) 0.9208(3) 0.93438(13) 0.0216(6) Uani 1 1 d . . . . .
H29A H 0.439022 0.978496 0.974727 0.026 Uiso 1 1 calc R U . . .
H29B H 0.378709 0.997425 0.909309 0.026 Uiso 1 1 calc R U . . .
C47 C 0.63131(17) 0.8545(3) 0.61550(13) 0.0206(6) Uani 1 1 d . . . . .
H47A H 0.665332 0.878773 0.581648 0.025 Uiso 1 1 calc R U . . .
H47B H 0.636398 0.951660 0.645020 0.025 Uiso 1 1 calc R U . . .
C16 C 0.19487(18) 0.9325(3) 0.77955(12) 0.0221(6) Uani 1 1 d . . . . .
H16 H 0.222287 1.023291 0.802818 0.027 Uiso 1 1 calc R U . . .
C13 C 0.11573(17) 0.6714(3) 0.71060(12) 0.0204(6) Uani 1 1 d . . . . .
H13 H 0.088368 0.580751 0.687227 0.025 Uiso 1 1 calc R U . . .
C19 C 0.25560(17) 0.6579(3) 0.97818(11) 0.0166(5) Uani 1 1 d . . . . .
H19 H 0.281846 0.547537 0.991854 0.020 Uiso 1 1 calc R U . . .
C38 C 0.75117(17) 0.7140(3) 0.67326(12) 0.0181(6) Uani 1 1 d . . . . .
H38 H 0.765126 0.831990 0.687601 0.022 Uiso 1 1 calc R U . . .
C24 C 0.18325(17) 0.6805(3) 1.01436(11) 0.0196(6) Uani 1 1 d . . . . .
H24A H 0.141432 0.592006 1.002138 0.024 Uiso 1 1 calc R U . . .
H24B H 0.157362 0.792173 1.004852 0.024 Uiso 1 1 calc R U . . .
C2 C 0.11042(17) 0.7151(3) 0.50263(11) 0.0176(6) Uani 1 1 d . . . . .
H2 H 0.118214 0.837829 0.494302 0.021 Uiso 1 1 calc R U . . .
C1 C 0.17069(17) 0.6153(3) 0.46925(11) 0.0180(6) Uani 1 1 d . . . . .
H1 H 0.156756 0.493398 0.473583 0.022 Uiso 1 1 calc R U . . .
C17 C 0.18169(18) 0.9388(3) 0.71376(12) 0.0228(6) Uani 1 1 d . . . . .
H17 H 0.200408 1.033804 0.692607 0.027 Uiso 1 1 calc R U . . .
C32 C 0.61683(18) 0.7449(3) 0.88913(12) 0.0218(6) Uani 1 1 d . . . . .
H32 H 0.656783 0.663033 0.905025 0.026 Uiso 1 1 calc R U . . .
C6 C 0.15920(18) 0.6539(3) 0.39898(11) 0.0214(6) Uani 1 1 d . . . . .
H6A H 0.197330 0.584651 0.377543 0.026 Uiso 1 1 calc R U . . .
H6B H 0.170905 0.774458 0.391947 0.026 Uiso 1 1 calc R U . . .
C37 C 0.75799(17) 0.5982(3) 0.73072(12) 0.0185(6) Uani 1 1 d . . . . .
H37 H 0.747448 0.481416 0.713742 0.022 Uiso 1 1 calc R U . . .
C3 C 0.02228(18) 0.6688(3) 0.47847(12) 0.0209(6) Uani 1 1 d . . . . .
H3A H -0.015818 0.737094 0.500282 0.025 Uiso 1 1 calc R U . . .
H3B H 0.012561 0.548024 0.486822 0.025 Uiso 1 1 calc R U . . .
C31 C 0.54969(18) 0.7716(3) 0.92019(12) 0.0208(6) Uani 1 1 d . . . . .
H31 H 0.544336 0.708386 0.957306 0.025 Uiso 1 1 calc R U . . .
C36 C 0.69905(18) 0.7993(3) 0.80035(12) 0.0230(6) Uani 1 1 d . . . . .
H36A H 0.707225 0.895621 0.772284 0.028 Uiso 1 1 calc R U . . .
H36B H 0.749490 0.787169 0.831478 0.028 Uiso 1 1 calc R U . . .
C8 C 0.25299(17) 0.4777(3) 0.60897(12) 0.0208(6) Uani 1 1 d . . . . .
H8 H 0.231442 0.483818 0.650593 0.025 Uiso 1 1 calc R U . . .
C18 C 0.18191(18) 0.7890(3) 0.88296(11) 0.0213(6) Uani 1 1 d . . . . .
H18A H 0.201996 0.900247 0.899731 0.026 Uiso 1 1 calc R U . . .
H18B H 0.128667 0.766459 0.898268 0.026 Uiso 1 1 calc R U . . .
C54 C 0.29154(17) 0.8020(3) 0.49354(12) 0.0202(6) Uani 1 1 d . . . . .
H54A H 0.259320 0.898271 0.506643 0.024 Uiso 1 1 calc R U . . .
H54B H 0.291761 0.810052 0.447167 0.024 Uiso 1 1 calc R U . . .
C44 C 0.56361(18) 0.5139(3) 0.69565(12) 0.0221(6) Uani 1 1 d . . . . .
H44 H 0.522170 0.540683 0.657931 0.026 Uiso 1 1 calc R U . . .
C11 C 0.12160(18) 0.8274(3) 0.60753(11) 0.0210(6) Uani 1 1 d . . . . .
H11A H 0.062175 0.853169 0.597279 0.025 Uiso 1 1 calc R U . . .
H11B H 0.152264 0.925760 0.594226 0.025 Uiso 1 1 calc R U . . .
C39 C 0.80959(17) 0.6579(4) 0.62814(12) 0.0209(6) Uani 1 1 d . . . . .
H39A H 0.808320 0.739929 0.592956 0.025 Uiso 1 1 calc R U . . .
H39B H 0.792222 0.546538 0.609844 0.025 Uiso 1 1 calc R U . . .
C26 C 0.36695(18) 0.5336(3) 0.86885(12) 0.0214(6) Uani 1 1 d . . . . .
H26 H 0.421446 0.570425 0.857664 0.026 Uiso 1 1 calc R U . . .
C25 C 0.32482(17) 0.6914(3) 0.89130(11) 0.0173(6) Uani 1 1 d . . . . .
H25 H 0.319651 0.776754 0.856365 0.021 Uiso 1 1 calc R U . . .
C41 C 0.90192(18) 0.5345(4) 0.72313(12) 0.0246(6) Uani 1 1 d . . . . .
H41A H 0.958916 0.535690 0.745726 0.029 Uiso 1 1 calc R U . . .
H41B H 0.888103 0.416754 0.710187 0.029 Uiso 1 1 calc R U . . .
C4S C 0.12660(19) 0.2254(3) 0.97951(14) 0.0279(7) Uani 1 1 d . . . . .
H4S H 0.162989 0.269272 1.014288 0.033 Uiso 1 1 calc R U . . .
C23 C 0.21639(18) 0.6670(4) 1.08533(12) 0.0233(6) Uani 1 1 d . . . . .
H23A H 0.171021 0.689117 1.110404 0.028 Uiso 1 1 calc R U . . .
H23B H 0.236419 0.550665 1.094871 0.028 Uiso 1 1 calc R U . . .
C4 C 0.00737(18) 0.7034(3) 0.40707(12) 0.0242(6) Uani 1 1 d . . . . .
H4A H -0.048755 0.665493 0.389640 0.029 Uiso 1 1 calc R U . . .
H4B H 0.010699 0.826370 0.399679 0.029 Uiso 1 1 calc R U . . .
C3S C 0.06747(19) 0.1091(3) 0.99055(12) 0.0230(6) Uani 1 1 d . . . . .
C49 C 0.52107(18) 0.7294(3) 0.53488(13) 0.0227(6) Uani 1 1 d . . . . .
H49 H 0.562291 0.662661 0.519672 0.027 Uiso 1 1 calc R U . . .
C1S C 0.02259(19) 0.0969(3) 0.87697(13) 0.0232(6) Uani 1 1 d . . . . .
C14 C 0.12899(17) 0.6640(4) 0.77618(12) 0.0228(6) Uani 1 1 d . . . . .
H14 H 0.110961 0.568198 0.797275 0.027 Uiso 1 1 calc R U . . .
C5 C 0.07001(19) 0.6129(4) 0.37232(12) 0.0250(7) Uani 1 1 d . . . . .
H5A H 0.060237 0.644950 0.326947 0.030 Uiso 1 1 calc R U . . .
H5B H 0.061422 0.489610 0.375025 0.030 Uiso 1 1 calc R U . . .
C21 C 0.35617(18) 0.7770(3) 1.06467(11) 0.0221(6) Uani 1 1 d . . . . .
H21A H 0.397288 0.867310 1.076092 0.026 Uiso 1 1 calc R U . . .
H21B H 0.384092 0.666622 1.072156 0.026 Uiso 1 1 calc R U . . .
C42 C 0.84286(18) 0.5954(3) 0.76796(12) 0.0225(6) Uani 1 1 d . . . . .
H42A H 0.844503 0.518073 0.804624 0.027 Uiso 1 1 calc R U . . .
H42B H 0.858620 0.709819 0.783989 0.027 Uiso 1 1 calc R U . . .
C43 C 0.62095(17) 0.6660(3) 0.70676(11) 0.0184(6) Uani 1 1 d . . . . .
H43 H 0.587254 0.766694 0.715059 0.022 Uiso 1 1 calc R U . . .
C22 C 0.28668(18) 0.7919(4) 1.10531(12) 0.0245(6) Uani 1 1 d . . . . .
H22A H 0.264517 0.908229 1.102006 0.029 Uiso 1 1 calc R U . . .
H22B H 0.309222 0.771268 1.150242 0.029 Uiso 1 1 calc R U . . .
C45 C 0.6048(2) 0.3490(3) 0.68126(14) 0.0299(7) Uani 1 1 d . . . . .
H45A H 0.637711 0.366776 0.646797 0.045 Uiso 1 1 calc R U . . .
H45B H 0.562549 0.263461 0.668459 0.045 Uiso 1 1 calc R U . . .
H45C H 0.640606 0.310401 0.719249 0.045 Uiso 1 1 calc R U . . .
C50 C 0.44042(18) 0.7182(3) 0.50587(13) 0.0224(6) Uani 1 1 d . . . . .
H50 H 0.427045 0.643695 0.470995 0.027 Uiso 1 1 calc R U . . .
C6S C 0.0815(2) 0.2144(3) 0.86779(14) 0.0280(7) Uani 1 1 d . . . . .
H6S H 0.086224 0.251550 0.826027 0.034 Uiso 1 1 calc R U . . .
C27 C 0.3840(2) 0.3969(3) 0.91901(14) 0.0279(7) Uani 1 1 d . . . . .
H27A H 0.331943 0.344535 0.926234 0.042 Uiso 1 1 calc R U . . .
H27B H 0.410875 0.446893 0.958644 0.042 Uiso 1 1 calc R U . . .
H27C H 0.420070 0.310976 0.904479 0.042 Uiso 1 1 calc R U . . .
C46 C 0.51636(19) 0.4925(4) 0.75192(13) 0.0297(7) Uani 1 1 d . . . . .
H46A H 0.555222 0.470797 0.790367 0.045 Uiso 1 1 calc R U . . .
H46B H 0.478205 0.397254 0.744037 0.045 Uiso 1 1 calc R U . . .
H46C H 0.485291 0.595767 0.757547 0.045 Uiso 1 1 calc R U . . .
C5S C 0.1338(2) 0.2792(4) 0.91849(14) 0.0302(7) Uani 1 1 d . . . . .
H5S H 0.174387 0.360064 0.911653 0.036 Uiso 1 1 calc R U . . .
C10 C 0.34608(18) 0.4602(4) 0.62309(14) 0.0298(7) Uani 1 1 d . . . . .
H10A H 0.359925 0.358610 0.648616 0.045 Uiso 1 1 calc R U . . .
H10B H 0.369162 0.559527 0.646580 0.045 Uiso 1 1 calc R U . . .
H10C H 0.369134 0.451117 0.583161 0.045 Uiso 1 1 calc R U . . .
C28 C 0.31755(19) 0.4628(4) 0.80834(14) 0.0314(7) Uani 1 1 d . . . . .
H28A H 0.347337 0.367439 0.793006 0.047 Uiso 1 1 calc R U . . .
H28B H 0.310069 0.550999 0.775786 0.047 Uiso 1 1 calc R U . . .
H28C H 0.263607 0.424521 0.817466 0.047 Uiso 1 1 calc R U . . .
C9 C 0.2162(2) 0.3209(3) 0.57477(14) 0.0300(7) Uani 1 1 d . . . . .
H9A H 0.239727 0.305847 0.535259 0.045 Uiso 1 1 calc R U . . .
H9B H 0.156402 0.333909 0.565049 0.045 Uiso 1 1 calc R U . . .
H9C H 0.228956 0.221904 0.601970 0.045 Uiso 1 1 calc R U . . .
C40 C 0.89718(18) 0.6457(4) 0.66406(13) 0.0256(6) Uani 1 1 d . . . . .
H40A H 0.934117 0.599000 0.635373 0.031 Uiso 1 1 calc R U . . .
H40B H 0.916956 0.760375 0.676778 0.031 Uiso 1 1 calc R U . . .
C8S C 0.0572(2) 0.0540(4) 1.05658(13) 0.0319(7) Uani 1 1 d . . . . .
H8S1 H 0.018468 0.129603 1.073705 0.048 Uiso 1 1 calc R U . . .
H8S2 H 0.110639 0.058206 1.083668 0.048 Uiso 1 1 calc R U . . .
H8S3 H 0.035903 -0.061638 1.055393 0.048 Uiso 1 1 calc R U . . .
C7S C -0.0335(2) 0.0231(4) 0.82143(14) 0.0379(8) Uani 1 1 d . . . . .
H7S1 H -0.060225 0.114705 0.795268 0.057 Uiso 1 1 calc R U . . .
H7S2 H -0.075624 -0.046928 0.837127 0.057 Uiso 1 1 calc R U . . .
H7S3 H -0.001183 -0.046255 0.795874 0.057 Uiso 1 1 calc R U . . .

loop_
_atom_site_aniso_label
_atom_site_aniso_U_11
_atom_site_aniso_U_22
_atom_site_aniso_U_33
_atom_site_aniso_U_23
_atom_site_aniso_U_13
_atom_site_aniso_U_12
N1 0.0192(13) 0.0229(11) 0.0121(10) 0.0010(9) -0.0010(9) -0.0010(10)
N4 0.0182(13) 0.0169(10) 0.0170(11) -0.0016(9) 0.0039(9) -0.0016(10)
N2 0.0164(13) 0.0202(11) 0.0127(10) -0.0007(9) -0.0017(9) 0.0021(10)
N6 0.0164(12) 0.0192(11) 0.0151(11) 0.0012(8) 0.0022(9) -0.0027(9)
N3 0.0179(13) 0.0212(10) 0.0127(10) 0.0008(9) 0.0016(9) 0.0016(10)
N5 0.0164(13) 0.0236(11) 0.0160(11) -0.0040(9) 0.0008(9) -0.0024(10)
C53 0.0228(16) 0.0176(13) 0.0177(13) -0.0006(10) 0.0006(11) -0.0027(12)
C7 0.0174(15) 0.0212(13) 0.0154(13) 0.0005(11) 0.0020(11) -0.0001(12)
C52 0.0212(16) 0.0192(13) 0.0214(14) 0.0001(11) 0.0064(12) -0.0011(12)
C30 0.0201(16) 0.0155(12) 0.0197(14) -0.0054(10) 0.0028(11) -0.0053(11)
C12 0.0163(15) 0.0239(14) 0.0180(13) -0.0004(11) 0.0017(11) 0.0040(12)
C34 0.0295(18) 0.0233(14) 0.0153(13) -0.0027(11) 0.0047(12) -0.0040(13)
C51 0.0175(15) 0.0198(13) 0.0168(13) 0.0056(11) 0.0015(11) -0.0009(11)
C33 0.0200(16) 0.0220(13) 0.0172(13) -0.0069(11) 0.0025(11) -0.0071(12)
C35 0.0238(17) 0.0193(13) 0.0203(14) -0.0035(11) 0.0006(12) -0.0025(12)
C20 0.0185(15) 0.0167(12) 0.0161(13) -0.0001(10) 0.0038(11) 0.0021(11)
C2S 0.0205(16) 0.0207(13) 0.0267(15) -0.0015(11) 0.0074(12) 0.0003(12)
C48 0.0203(16) 0.0177(12) 0.0166(13) 0.0034(10) -0.0005(11) -0.0035(12)
C15 0.0176(15) 0.0285(14) 0.0140(13) -0.0019(11) 0.0019(11) 0.0056(12)
C29 0.0235(17) 0.0177(13) 0.0245(15) -0.0027(11) 0.0065(12) -0.0016(12)
C47 0.0185(16) 0.0203(13) 0.0226(14) 0.0022(11) 0.0016(12) -0.0008(12)
C16 0.0234(17) 0.0225(14) 0.0193(14) -0.0030(11) -0.0010(12) 0.0005(12)
C13 0.0150(15) 0.0274(14) 0.0176(13) -0.0023(11) -0.0023(11) 0.0004(12)
C19 0.0198(15) 0.0169(12) 0.0133(12) -0.0011(10) 0.0028(10) 0.0006(11)
C38 0.0178(15) 0.0176(12) 0.0185(14) -0.0008(10) 0.0011(11) -0.0021(11)
C24 0.0185(16) 0.0227(13) 0.0181(13) 0.0010(11) 0.0044(11) -0.0004(12)
C2 0.0188(15) 0.0181(12) 0.0144(13) 0.0005(10) -0.0022(11) -0.0011(11)
C1 0.0196(16) 0.0178(12) 0.0158(13) -0.0016(10) -0.0003(11) -0.0012(11)
C17 0.0263(17) 0.0224(14) 0.0194(14) 0.0018(11) 0.0022(12) 0.0002(12)
C32 0.0219(16) 0.0222(14) 0.0203(14) -0.0023(11) -0.0003(12) -0.0025(12)
C6 0.0246(17) 0.0241(13) 0.0148(12) -0.0009(11) 0.0006(11) -0.0007(13)
C37 0.0199(16) 0.0200(13) 0.0153(13) -0.0028(10) 0.0014(11) -0.0031(12)
C3 0.0218(16) 0.0195(13) 0.0201(13) 0.0010(11) -0.0015(11) -0.0005(12)
C31 0.0263(17) 0.0200(13) 0.0161(13) -0.0022(11) 0.0028(12) -0.0053(12)
C36 0.0227(16) 0.0280(14) 0.0192(13) -0.0081(12) 0.0056(12) -0.0073(13)
C8 0.0208(16) 0.0255(13) 0.0167(13) 0.0061(11) 0.0039(11) 0.0038(12)
C18 0.0185(15) 0.0298(15) 0.0156(13) 0.0000(11) 0.0020(11) 0.0054(13)
C54 0.0201(16) 0.0235(14) 0.0167(13) 0.0032(11) 0.0009(11) 0.0022(12)
C44 0.0196(16) 0.0287(15) 0.0172(14) 0.0009(11) -0.0002(11) -0.0086(12)
C11 0.0221(16) 0.0244(13) 0.0155(13) 0.0037(11) -0.0002(11) 0.0048(13)
C39 0.0205(16) 0.0263(13) 0.0157(13) 0.0009(11) 0.0014(11) 0.0008(13)
C26 0.0194(16) 0.0254(14) 0.0196(14) -0.0050(11) 0.0037(12) -0.0011(12)
C25 0.0187(15) 0.0195(13) 0.0135(12) 0.0006(10) 0.0021(11) -0.0014(11)
C41 0.0186(16) 0.0308(15) 0.0229(15) -0.0002(12) -0.0023(12) 0.0009(13)
C4S 0.0257(18) 0.0290(15) 0.0275(16) -0.0085(12) -0.0014(13) 0.0006(14)
C23 0.0239(17) 0.0304(14) 0.0168(13) 0.0015(12) 0.0068(12) 0.0019(13)
C4 0.0241(17) 0.0248(14) 0.0202(14) 0.0005(11) -0.0088(12) -0.0047(13)
C3S 0.0251(17) 0.0211(13) 0.0228(15) 0.0002(11) 0.0031(12) 0.0077(12)
C49 0.0211(16) 0.0246(14) 0.0228(15) -0.0023(11) 0.0041(12) 0.0027(12)
C1S 0.0231(17) 0.0239(14) 0.0218(14) -0.0038(11) 0.0005(12) 0.0047(12)
C14 0.0179(16) 0.0296(14) 0.0206(14) 0.0020(12) 0.0023(11) 0.0017(13)
C5 0.0300(18) 0.0290(15) 0.0139(13) -0.0004(11) -0.0039(12) -0.0037(13)
C21 0.0220(16) 0.0258(14) 0.0177(13) -0.0037(11) 0.0002(11) -0.0001(13)
C42 0.0211(16) 0.0277(14) 0.0179(14) -0.0004(11) -0.0004(12) -0.0028(12)
C43 0.0165(15) 0.0231(13) 0.0160(13) -0.0024(11) 0.0039(11) -0.0009(12)
C22 0.0269(17) 0.0309(15) 0.0155(13) -0.0030(12) 0.0023(12) -0.0010(14)
C45 0.0322(19) 0.0264(15) 0.0305(17) -0.0029(12) 0.0020(14) -0.0134(14)
C50 0.0236(17) 0.0241(13) 0.0190(14) -0.0043(11) 0.0014(12) -0.0015(13)
C6S 0.037(2) 0.0231(14) 0.0263(16) 0.0007(12) 0.0123(14) 0.0051(14)
C27 0.0305(19) 0.0206(14) 0.0334(17) -0.0018(12) 0.0074(14) 0.0012(13)
C46 0.0229(17) 0.0425(17) 0.0241(15) 0.0005(13) 0.0047(13) -0.0138(15)
C5S 0.0283(19) 0.0233(14) 0.0414(18) -0.0050(13) 0.0133(15) -0.0054(14)
C10 0.0224(17) 0.0351(16) 0.0302(16) 0.0112(13) -0.0019(13) 0.0016(14)
C28 0.0225(18) 0.0421(18) 0.0303(16) -0.0160(14) 0.0058(13) -0.0014(15)
C9 0.0333(19) 0.0249(14) 0.0303(16) 0.0075(12) -0.0005(14) 0.0001(14)
C40 0.0211(17) 0.0329(15) 0.0239(14) 0.0002(12) 0.0072(12) 0.0007(13)
C8S 0.038(2) 0.0352(16) 0.0223(15) -0.0002(13) 0.0045(14) 0.0065(15)
C7S 0.040(2) 0.0482(19) 0.0245(16) -0.0090(14) -0.0002(15) -0.0005(17)

loop_
_atom_type_symbol
_atom_type_description
_atom_type_scat_dispersion_real
_atom_type_scat_dispersion_imag
_atom_type_scat_source
C C 0.0033 0.0016 'International Tables Vol C Tables 4.2.6.8 and 6.1.1.4'
H H 0.0000 0.0000 'International Tables Vol C Tables 4.2.6.8 and 6.1.1.4'
N N 0.0061 0.0033 'International Tables Vol C Tables 4.2.6.8 and 6.1.1.4'

loop_
_geom_angle_atom_site_label_1
_geom_angle_atom_site_label_2
_geom_angle_atom_site_label_3
_geom_angle
_geom_angle_site_symmetry_1
_geom_angle_site_symmetry_3
_geom_angle_publ_flag
C54 N1 C1 113.37(19) . . ?
C54 N1 C7 111.20(19) . . ?
C1 N1 C7 102.6(2) . . ?
C29 N4 C20 112.76(19) . . ?
C29 N4 C25 113.30(19) . . ?
C20 N4 C25 106.4(2) . . ?
C11 N2 C2 109.11(19) . . ?
C11 N2 C7 113.6(2) . . ?
C2 N2 C7 106.37(19) . . ?
C38 N6 C47 113.2(2) . . ?
C38 N6 C43 106.50(19) . . ?
C47 N6 C43 112.9(2) . . ?
C18 N3 C25 112.0(2) . . ?
C18 N3 C19 111.2(2) . . ?
C25 N3 C19 102.89(19) . . ?
C37 N5 C36 113.0(2) . . ?
C37 N5 C43 102.00(19) . . ?
C36 N5 C43 111.5(2) . . ?
C48 C53 C52 121.6(2) . . ?
C48 C53 H53 119.2 . . ?
C52 C53 H53 119.2 . . ?
N1 C7 N2 107.82(19) . . ?
N1 C7 C8 112.2(2) . . ?
N2 C7 C8 111.7(2) . . ?
N1 C7 H7 108.3 . . ?
N2 C7 H7 108.3 . . ?
C8 C7 H7 108.3 . . ?
C53 C52 C51 120.4(3) . . ?
C53 C52 H52 119.8 . . ?
C51 C52 H52 119.8 . . ?
C35 C30 C31 117.8(3) . . ?
C35 C30 C29 122.0(3) . . ?
C31 C30 C29 120.1(2) . . ?
C17 C12 C13 118.2(2) . . ?
C17 C12 C11 119.6(2) . . ?
C13 C12 C11 121.9(2) . . ?
C35 C34 C33 121.3(3) . . ?
C35 C34 H34 119.4 . . ?
C33 C34 H34 119.4 . . ?
C50 C51 C52 118.3(3) . . ?
C50 C51 C54 120.2(2) . . ?
C52 C51 C54 121.5(2) . . ?
C34 C33 C32 117.7(3) . . ?
C34 C33 C36 122.1(2) . . ?
C32 C33 C36 120.1(3) . . ?
C34 C35 C30 120.9(3) . . ?
C34 C35 H35 119.5 . . ?
C30 C35 H35 119.5 . . ?
N4 C20 C19 102.23(19) . . ?
N4 C20 C21 117.0(2) . . ?
C19 C20 C21 110.3(2) . . ?
N4 C20 H20 109.0 . . ?
C19 C20 H20 109.0 . . ?
C21 C20 H20 109.0 . . ?
C1S C2S C3S 121.6(3) . . ?
C1S C2S H2S 119.2 . . ?
C3S C2S H2S 119.2 . . ?
C53 C48 C49 117.8(3) . . ?
C53 C48 C47 121.8(2) . . ?
C49 C48 C47 120.3(3) . . ?
C16 C15 C14 118.4(2) . . ?
C16 C15 C18 120.9(2) . . ?
C14 C15 C18 120.7(2) . . ?
N4 C29 C30 113.3(2) . . ?
N4 C29 H29A 108.9 . . ?
C30 C29 H29A 108.9 . . ?
N4 C29 H29B 108.9 . . ?
C30 C29 H29B 108.9 . . ?
H29A C29 H29B 107.7 . . ?
N6 C47 C48 113.2(2) . . ?
N6 C47 H47A 108.9 . . ?
C48 C47 H47A 108.9 . . ?
N6 C47 H47B 108.9 . . ?
C48 C47 H47B 108.9 . . ?
H47A C47 H47B 107.8 . . ?
C15 C16 C17 120.7(3) . . ?
C15 C16 H16 119.7 . . ?
C17 C16 H16 119.7 . . ?
C14 C13 C12 120.9(3) . . ?
C14 C13 H13 119.5 . . ?
C12 C13 H13 119.5 . . ?
N3 C19 C20 104.6(2) . . ?
N3 C19 C24 119.6(2) . . ?
C20 C19 C24 111.1(2) . . ?
N3 C19 H19 107.0 . . ?
C20 C19 H19 107.0 . . ?
C24 C19 H19 107.0 . . ?
N6 C38 C39 116.7(2) . . ?
N6 C38 C37 101.4(2) . . ?
C39 C38 C37 110.5(2) . . ?
N6 C38 H38 109.3 . . ?
C39 C38 H38 109.3 . . ?
C37 C38 H38 109.3 . . ?
C19 C24 C23 107.3(2) . . ?
C19 C24 H24A 110.3 . . ?
C23 C24 H24A 110.3 . . ?
C19 C24 H24B 110.3 . . ?
C23 C24 H24B 110.3 . . ?
H24A C24 H24B 108.5 . . ?
N2 C2 C3 117.2(2) . . ?
N2 C2 C1 102.3(2) . . ?
C3 C2 C1 111.6(2) . . ?
N2 C2 H2 108.4 . . ?
C3 C2 H2 108.4 . . ?
C1 C2 H2 108.4 . . ?
N1 C1 C6 120.2(2) . . ?
N1 C1 C2 104.7(2) . . ?
C6 C1 C2 111.0(2) . . ?
N1 C1 H1 106.7 . . ?
C6 C1 H1 106.7 . . ?
C2 C1 H1 106.7 . . ?
C12 C17 C16 121.1(3) . . ?
C12 C17 H17 119.4 . . ?
C16 C17 H17 119.4 . . ?
C31 C32 C33 121.1(3) . . ?
C31 C32 H32 119.5 . . ?
C33 C32 H32 119.5 . . ?
C1 C6 C5 107.8(2) . . ?
C1 C6 H6A 110.2 . . ?
C5 C6 H6A 110.2 . . ?
C1 C6 H6B 110.2 . . ?
C5 C6 H6B 110.2 . . ?
H6A C6 H6B 108.5 . . ?
N5 C37 C42 120.4(2) . . ?
N5 C37 C38 104.0(2) . . ?
C42 C37 C38 113.1(2) . . ?
N5 C37 H37 106.1 . . ?
C42 C37 H37 106.1 . . ?
C38 C37 H37 106.1 . . ?
C2 C3 C4 107.9(2) . . ?
C2 C3 H3A 110.1 . . ?
C4 C3 H3A 110.1 . . ?
C2 C3 H3B 110.1 . . ?
C4 C3 H3B 110.1 . . ?
H3A C3 H3B 108.4 . . ?
C32 C31 C30 121.2(2) . . ?
C32 C31 H31 119.4 . . ?
C30 C31 H31 119.4 . . ?
N5 C36 C33 111.7(2) . . ?
N5 C36 H36A 109.3 . . ?
C33 C36 H36A 109.3 . . ?
N5 C36 H36B 109.3 . . ?
C33 C36 H36B 109.3 . . ?
H36A C36 H36B 107.9 . . ?
C10 C8 C9 109.9(2) . . ?
C10 C8 C7 110.1(2) . . ?
C9 C8 C7 114.5(2) . . ?
C10 C8 H8 107.4 . . ?
C9 C8 H8 107.4 . . ?
C7 C8 H8 107.4 . . ?
N3 C18 C15 112.5(2) . . ?
N3 C18 H18A 109.1 . . ?
C15 C18 H18A 109.1 . . ?
N3 C18 H18B 109.1 . . ?
C15 C18 H18B 109.1 . . ?
H18A C18 H18B 107.8 . . ?
N1 C54 C51 111.9(2) . . ?
N1 C54 H54A 109.2 . . ?
C51 C54 H54A 109.2 . . ?
N1 C54 H54B 109.2 . . ?
C51 C54 H54B 109.2 . . ?
H54A C54 H54B 107.9 . . ?
C45 C44 C46 110.6(2) . . ?
C45 C44 C43 115.4(2) . . ?
C46 C44 C43 109.6(2) . . ?
C45 C44 H44 107.0 . . ?
C46 C44 H44 107.0 . . ?
C43 C44 H44 107.0 . . ?
N2 C11 C12 116.3(2) . . ?
N2 C11 H11A 108.2 . . ?
C12 C11 H11A 108.2 . . ?
N2 C11 H11B 108.2 . . ?
C12 C11 H11B 108.2 . . ?
H11A C11 H11B 107.4 . . ?
C38 C39 C40 109.5(2) . . ?
C38 C39 H39A 109.8 . . ?
C40 C39 H39A 109.8 . . ?
C38 C39 H39B 109.8 . . ?
C40 C39 H39B 109.8 . . ?
H39A C39 H39B 108.2 . . ?
C27 C26 C28 110.7(2) . . ?
C27 C26 C25 114.1(2) . . ?
C28 C26 C25 110.6(2) . . ?
C27 C26 H26 107.0 . . ?
C28 C26 H26 107.0 . . ?
C25 C26 H26 107.0 . . ?
N3 C25 N4 107.78(19) . . ?
N3 C25 C26 113.3(2) . . ?
N4 C25 C26 110.7(2) . . ?
N3 C25 H25 108.3 . . ?
N4 C25 H25 108.3 . . ?
C26 C25 H25 108.3 . . ?
C40 C41 C42 111.5(2) . . ?
C40 C41 H41A 109.3 . . ?
C42 C41 H41A 109.3 . . ?
C40 C41 H41B 109.3 . . ?
C42 C41 H41B 109.3 . . ?
H41A C41 H41B 108.0 . . ?
C3S C4S C5S 121.2(3) . . ?
C3S C4S H4S 119.4 . . ?
C5S C4S H4S 119.4 . . ?
C22 C23 C24 112.1(2) . . ?
C22 C23 H23A 109.2 . . ?
C24 C23 H23A 109.2 . . ?
C22 C23 H23B 109.2 . . ?
C24 C23 H23B 109.2 . . ?
H23A C23 H23B 107.9 . . ?
C5 C4 C3 111.9(2) . . ?
C5 C4 H4A 109.2 . . ?
C3 C4 H4A 109.2 . . ?
C5 C4 H4B 109.2 . . ?
C3 C4 H4B 109.2 . . ?
H4A C4 H4B 107.9 . . ?
C4S C3S C2S 118.0(2) . . ?
C4S C3S C8S 121.7(3) . . ?
C2S C3S C8S 120.3(3) . . ?
C50 C49 C48 120.8(3) . . ?
C50 C49 H49 119.6 . . ?
C48 C49 H49 119.6 . . ?
C6S C1S C2S 118.8(3) . . ?
C6S C1S C7S 120.9(3) . . ?
C2S C1S C7S 120.2(3) . . ?
C13 C14 C15 120.6(3) . . ?
C13 C14 H14 119.7 . . ?
C15 C14 H14 119.7 . . ?
C4 C5 C6 113.2(2) . . ?
C4 C5 H5A 108.9 . . ?
C6 C5 H5A 108.9 . . ?
C4 C5 H5B 108.9 . . ?
C6 C5 H5B 108.9 . . ?
H5A C5 H5B 107.7 . . ?
C20 C21 C22 108.6(2) . . ?
C20 C21 H21A 110.0 . . ?
C22 C21 H21A 110.0 . . ?
C20 C21 H21B 110.0 . . ?
C22 C21 H21B 110.0 . . ?
H21A C21 H21B 108.4 . . ?
C37 C42 C41 107.2(2) . . ?
C37 C42 H42A 110.3 . . ?
C41 C42 H42A 110.3 . . ?
C37 C42 H42B 110.3 . . ?
C41 C42 H42B 110.3 . . ?
H42A C42 H42B 108.5 . . ?
N5 C43 N6 107.1(2) . . ?
N5 C43 C44 112.8(2) . . ?
N6 C43 C44 112.0(2) . . ?
N5 C43 H43 108.3 . . ?
N6 C43 H43 108.3 . . ?
C44 C43 H43 108.3 . . ?
C21 C22 C23 112.6(2) . . ?
C21 C22 H22A 109.1 . . ?
C23 C22 H22A 109.1 . . ?
C21 C22 H22B 109.1 . . ?
C23 C22 H22B 109.1 . . ?
H22A C22 H22B 107.8 . . ?
C44 C45 H45A 109.5 . . ?
C44 C45 H45B 109.5 . . ?
H45A C45 H45B 109.5 . . ?
C44 C45 H45C 109.5 . . ?
H45A C45 H45C 109.5 . . ?
H45B C45 H45C 109.5 . . ?
C49 C50 C51 121.1(2) . . ?
C49 C50 H50 119.4 . . ?
C51 C50 H50 119.4 . . ?
C1S C6S C5S 120.8(3) . . ?
C1S C6S H6S 119.6 . . ?
C5S C6S H6S 119.6 . . ?
C26 C27 H27A 109.5 . . ?
C26 C27 H27B 109.5 . . ?
H27A C27 H27B 109.5 . . ?
C26 C27 H27C 109.5 . . ?
H27A C27 H27C 109.5 . . ?
H27B C27 H27C 109.5 . . ?
C44 C46 H46A 109.5 . . ?
C44 C46 H46B 109.5 . . ?
H46A C46 H46B 109.5 . . ?
C44 C46 H46C 109.5 . . ?
H46A C46 H46C 109.5 . . ?
H46B C46 H46C 109.5 . . ?
C6S C5S C4S 119.5(3) . . ?
C6S C5S H5S 120.2 . . ?
C4S C5S H5S 120.2 . . ?
C8 C10 H10A 109.5 . . ?
C8 C10 H10B 109.5 . . ?
H10A C10 H10B 109.5 . . ?
C8 C10 H10C 109.5 . . ?
H10A C10 H10C 109.5 . . ?
H10B C10 H10C 109.5 . . ?
C26 C28 H28A 109.5 . . ?
C26 C28 H28B 109.5 . . ?
H28A C28 H28B 109.5 . . ?
C26 C28 H28C 109.5 . . ?
H28A C28 H28C 109.5 . . ?
H28B C28 H28C 109.5 . . ?
C8 C9 H9A 109.5 . . ?
C8 C9 H9B 109.5 . . ?
H9A C9 H9B 109.5 . . ?
C8 C9 H9C 109.5 . . ?
H9A C9 H9C 109.5 . . ?
H9B C9 H9C 109.5 . . ?
C41 C40 C39 112.5(2) . . ?
C41 C40 H40A 109.1 . . ?
C39 C40 H40A 109.1 . . ?
C41 C40 H40B 109.1 . . ?
C39 C40 H40B 109.1 . . ?
H40A C40 H40B 107.8 . . ?
C3S C8S H8S1 109.5 . . ?
C3S C8S H8S2 109.5 . . ?
H8S1 C8S H8S2 109.5 . . ?
C3S C8S H8S3 109.5 . . ?
H8S1 C8S H8S3 109.5 . . ?
H8S2 C8S H8S3 109.5 . . ?
C1S C7S H7S1 109.5 . . ?
C1S C7S H7S2 109.5 . . ?
H7S1 C7S H7S2 109.5 . . ?
C1S C7S H7S3 109.5 . . ?
H7S1 C7S H7S3 109.5 . . ?
H7S2 C7S H7S3 109.5 . . ?

loop_
_geom_bond_atom_site_label_1
_geom_bond_atom_site_label_2
_geom_bond_distance
_geom_bond_site_symmetry_2
_geom_bond_publ_flag
N1 C54 1.477(3) . ?
N1 C1 1.479(3) . ?
N1 C7 1.487(3) . ?
N4 C29 1.459(3) . ?
N4 C20 1.466(3) . ?
N4 C25 1.499(3) . ?
N2 C11 1.464(3) . ?
N2 C2 1.467(3) . ?
N2 C7 1.501(3) . ?
N6 C38 1.458(3) . ?
N6 C47 1.463(3) . ?
N6 C43 1.506(3) . ?
N3 C18 1.477(3) . ?
N3 C25 1.479(3) . ?
N3 C19 1.484(3) . ?
N5 C37 1.472(3) . ?
N5 C36 1.483(3) . ?
N5 C43 1.485(3) . ?
C53 C48 1.382(4) . ?
C53 C52 1.385(4) . ?
C53 H53 0.9500 . ?
C7 C8 1.536(4) . ?
C7 H7 1.0000 . ?
C52 C51 1.389(4) . ?
C52 H52 0.9500 . ?
C30 C35 1.385(4) . ?
C30 C31 1.390(4) . ?
C30 C29 1.507(4) . ?
C12 C17 1.382(4) . ?
C12 C13 1.387(4) . ?
C12 C11 1.509(3) . ?
C34 C35 1.383(4) . ?
C34 C33 1.386(4) . ?
C34 H34 0.9500 . ?
C51 C50 1.385(4) . ?
C51 C54 1.508(4) . ?
C33 C32 1.389(4) . ?
C33 C36 1.504(4) . ?
C35 H35 0.9500 . ?
C20 C19 1.510(4) . ?
C20 C21 1.514(3) . ?
C20 H20 1.0000 . ?
C2S C1S 1.392(4) . ?
C2S C3S 1.392(4) . ?
C2S H2S 0.9500 . ?
C48 C49 1.393(4) . ?
C48 C47 1.508(4) . ?
C15 C16 1.382(4) . ?
C15 C14 1.392(4) . ?
C15 C18 1.507(3) . ?
C29 H29A 0.9900 . ?
C29 H29B 0.9900 . ?
C47 H47A 0.9900 . ?
C47 H47B 0.9900 . ?
C16 C17 1.388(4) . ?
C16 H16 0.9500 . ?
C13 C14 1.384(3) . ?
C13 H13 0.9500 . ?
C19 C24 1.513(3) . ?
C19 H19 1.0000 . ?
C38 C39 1.515(4) . ?
C38 C37 1.521(3) . ?
C38 H38 1.0000 . ?
C24 C23 1.537(4) . ?
C24 H24A 0.9900 . ?
C24 H24B 0.9900 . ?
C2 C3 1.511(4) . ?
C2 C1 1.517(4) . ?
C2 H2 1.0000 . ?
C1 C6 1.513(3) . ?
C1 H1 1.0000 . ?
C17 H17 0.9500 . ?
C32 C31 1.378(4) . ?
C32 H32 0.9500 . ?
C6 C5 1.528(4) . ?
C6 H6A 0.9900 . ?
C6 H6B 0.9900 . ?
C37 C42 1.503(4) . ?
C37 H37 1.0000 . ?
C3 C4 1.531(4) . ?
C3 H3A 0.9900 . ?
C3 H3B 0.9900 . ?
C31 H31 0.9500 . ?
C36 H36A 0.9900 . ?
C36 H36B 0.9900 . ?
C8 C10 1.521(4) . ?
C8 C9 1.522(4) . ?
C8 H8 1.0000 . ?
C18 H18A 0.9900 . ?
C18 H18B 0.9900 . ?
C54 H54A 0.9900 . ?
C54 H54B 0.9900 . ?
C44 C45 1.522(4) . ?
C44 C46 1.524(4) . ?
C44 C43 1.527(4) . ?
C44 H44 1.0000 . ?
C11 H11A 0.9900 . ?
C11 H11B 0.9900 . ?
C39 C40 1.534(4) . ?
C39 H39A 0.9900 . ?
C39 H39B 0.9900 . ?
C26 C27 1.520(4) . ?
C26 C28 1.530(4) . ?
C26 C25 1.537(3) . ?
C26 H26 1.0000 . ?
C25 H25 1.0000 . ?
C41 C40 1.528(4) . ?
C41 C42 1.530(4) . ?
C41 H41A 0.9900 . ?
C41 H41B 0.9900 . ?
C4S C3S 1.381(4) . ?
C4S C5S 1.388(4) . ?
C4S H4S 0.9500 . ?
C23 C22 1.534(4) . ?
C23 H23A 0.9900 . ?
C23 H23B 0.9900 . ?
C4 C5 1.526(4) . ?
C4 H4A 0.9900 . ?
C4 H4B 0.9900 . ?
C3S C8S 1.504(4) . ?
C49 C50 1.383(4) . ?
C49 H49 0.9500 . ?
C1S C6S 1.375(4) . ?
C1S C7S 1.511(4) . ?
C14 H14 0.9500 . ?
C5 H5A 0.9900 . ?
C5 H5B 0.9900 . ?
C21 C22 1.528(4) . ?
C21 H21A 0.9900 . ?
C21 H21B 0.9900 . ?
C42 H42A 0.9900 . ?
C42 H42B 0.9900 . ?
C43 H43 1.0000 . ?
C22 H22A 0.9900 . ?
C22 H22B 0.9900 . ?
C45 H45A 0.9800 . ?
C45 H45B 0.9800 . ?
C45 H45C 0.9800 . ?
C50 H50 0.9500 . ?
C6S C5S 1.381(4) . ?
C6S H6S 0.9500 . ?
C27 H27A 0.9800 . ?
C27 H27B 0.9800 . ?
C27 H27C 0.9800 . ?
C46 H46A 0.9800 . ?
C46 H46B 0.9800 . ?
C46 H46C 0.9800 . ?
C5S H5S 0.9500 . ?
C10 H10A 0.9800 . ?
C10 H10B 0.9800 . ?
C10 H10C 0.9800 . ?
C28 H28A 0.9800 . ?
C28 H28B 0.9800 . ?
C28 H28C 0.9800 . ?
C9 H9A 0.9800 . ?
C9 H9B 0.9800 . ?
C9 H9C 0.9800 . ?
C40 H40A 0.9900 . ?
C40 H40B 0.9900 . ?
C8S H8S1 0.9800 . ?
C8S H8S2 0.9800 . ?
C8S H8S3 0.9800 . ?
C7S H7S1 0.9800 . ?
C7S H7S2 0.9800 . ?
C7S H7S3 0.9800 . ?

loop_
_geom_torsion_atom_site_label_1
_geom_torsion_atom_site_label_2
_geom_torsion_atom_site_label_3
_geom_torsion_atom_site_label_4
_geom_torsion
_geom_torsion_site_symmetry_1
_geom_torsion_site_symmetry_2
_geom_torsion_site_symmetry_3
_geom_torsion_site_symmetry_4
_geom_torsion_publ_flag
C54 N1 C7 N2 101.1(2) . . . . ?
C1 N1 C7 N2 -20.4(2) . . . . ?
C54 N1 C7 C8 -135.5(2) . . . . ?
C1 N1 C7 C8 103.0(2) . . . . ?
C11 N2 C7 N1 -124.5(2) . . . . ?
C2 N2 C7 N1 -4.4(3) . . . . ?
C11 N2 C7 C8 111.8(2) . . . . ?
C2 N2 C7 C8 -128.2(2) . . . . ?
C48 C53 C52 C51 0.3(4) . . . . ?
C53 C52 C51 C50 0.6(4) . . . . ?
C53 C52 C51 C54 -178.9(2) . . . . ?
C35 C34 C33 C32 -1.3(4) . . . . ?
C35 C34 C33 C36 176.8(2) . . . . ?
C33 C34 C35 C30 1.0(4) . . . . ?
C31 C30 C35 C34 0.1(4) . . . . ?
C29 C30 C35 C34 177.0(2) . . . . ?
C29 N4 C20 C19 152.4(2) . . . . ?
C25 N4 C20 C19 27.6(2) . . . . ?
C29 N4 C20 C21 -87.0(3) . . . . ?
C25 N4 C20 C21 148.2(2) . . . . ?
C52 C53 C48 C49 -1.0(4) . . . . ?
C52 C53 C48 C47 177.0(2) . . . . ?
C20 N4 C29 C30 166.6(2) . . . . ?
C25 N4 C29 C30 -72.4(3) . . . . ?
C35 C30 C29 N4 131.4(3) . . . . ?
C31 C30 C29 N4 -51.8(3) . . . . ?
C38 N6 C47 C48 174.5(2) . . . . ?
C43 N6 C47 C48 -64.4(3) . . . . ?
C53 C48 C47 N6 112.2(3) . . . . ?
C49 C48 C47 N6 -69.8(3) . . . . ?
C14 C15 C16 C17 0.4(4) . . . . ?
C18 C15 C16 C17 -179.4(3) . . . . ?
C17 C12 C13 C14 0.2(4) . . . . ?
C11 C12 C13 C14 -174.5(3) . . . . ?
C18 N3 C19 C20 -83.8(3) . . . . ?
C25 N3 C19 C20 36.4(2) . . . . ?
C18 N3 C19 C24 41.4(3) . . . . ?
C25 N3 C19 C24 161.5(2) . . . . ?
N4 C20 C19 N3 -40.1(2) . . . . ?
C21 C20 C19 N3 -165.2(2) . . . . ?
N4 C20 C19 C24 -170.5(2) . . . . ?
C21 C20 C19 C24 64.4(3) . . . . ?
C47 N6 C38 C39 -87.2(3) . . . . ?
C43 N6 C38 C39 148.1(2) . . . . ?
C47 N6 C38 C37 152.6(2) . . . . ?
C43 N6 C38 C37 28.0(2) . . . . ?
N3 C19 C24 C23 177.4(2) . . . . ?
C20 C19 C24 C23 -60.6(3) . . . . ?
C11 N2 C2 C3 -87.9(3) . . . . ?
C7 N2 C2 C3 149.2(2) . . . . ?
C11 N2 C2 C1 149.6(2) . . . . ?
C7 N2 C2 C1 26.7(2) . . . . ?
C54 N1 C1 C6 42.6(3) . . . . ?
C7 N1 C1 C6 162.6(2) . . . . ?
C54 N1 C1 C2 -82.9(2) . . . . ?
C7 N1 C1 C2 37.1(2) . . . . ?
N2 C2 C1 N1 -40.2(2) . . . . ?
C3 C2 C1 N1 -166.4(2) . . . . ?
N2 C2 C1 C6 -171.3(2) . . . . ?
C3 C2 C1 C6 62.5(3) . . . . ?
C13 C12 C17 C16 -0.5(4) . . . . ?
C11 C12 C17 C16 174.4(3) . . . . ?
C15 C16 C17 C12 0.2(4) . . . . ?
C34 C33 C32 C31 0.7(4) . . . . ?
C36 C33 C32 C31 -177.5(2) . . . . ?
N1 C1 C6 C5 179.9(2) . . . . ?
C2 C1 C6 C5 -57.5(3) . . . . ?
C36 N5 C37 C42 48.5(3) . . . . ?
C43 N5 C37 C42 168.3(2) . . . . ?
C36 N5 C37 C38 -79.4(2) . . . . ?
C43 N5 C37 C38 40.3(2) . . . . ?
N6 C38 C37 N5 -43.1(2) . . . . ?
C39 C38 C37 N5 -167.5(2) . . . . ?
N6 C38 C37 C42 -175.4(2) . . . . ?
C39 C38 C37 C42 60.2(3) . . . . ?
N2 C2 C3 C4 -176.1(2) . . . . ?
C1 C2 C3 C4 -58.6(3) . . . . ?
C33 C32 C31 C30 0.4(4) . . . . ?
C35 C30 C31 C32 -0.8(4) . . . . ?
C29 C30 C31 C32 -177.8(2) . . . . ?
C37 N5 C36 C33 -176.2(2) . . . . ?
C43 N5 C36 C33 69.7(3) . . . . ?
C34 C33 C36 N5 -101.2(3) . . . . ?
C32 C33 C36 N5 76.9(3) . . . . ?
N1 C7 C8 C10 69.4(3) . . . . ?
N2 C7 C8 C10 -169.4(2) . . . . ?
N1 C7 C8 C9 -55.0(3) . . . . ?
N2 C7 C8 C9 66.2(3) . . . . ?
C25 N3 C18 C15 63.6(3) . . . . ?
C19 N3 C18 C15 178.2(2) . . . . ?
C16 C15 C18 N3 -111.9(3) . . . . ?
C14 C15 C18 N3 68.3(3) . . . . ?
C1 N1 C54 C51 -171.5(2) . . . . ?
C7 N1 C54 C51 73.6(3) . . . . ?
C50 C51 C54 N1 74.0(3) . . . . ?
C52 C51 C54 N1 -106.6(3) . . . . ?
C2 N2 C11 C12 175.3(2) . . . . ?
C7 N2 C11 C12 -66.2(3) . . . . ?
C17 C12 C11 N2 134.8(3) . . . . ?
C13 C12 C11 N2 -50.5(4) . . . . ?
N6 C38 C39 C40 -169.4(2) . . . . ?
C37 C38 C39 C40 -54.3(3) . . . . ?
C18 N3 C25 N4 100.5(2) . . . . ?
C19 N3 C25 N4 -19.0(2) . . . . ?
C18 N3 C25 C26 -136.6(2) . . . . ?
C19 N3 C25 C26 103.9(2) . . . . ?
C29 N4 C25 N3 -130.3(2) . . . . ?
C20 N4 C25 N3 -5.8(2) . . . . ?
C29 N4 C25 C26 105.3(2) . . . . ?
C20 N4 C25 C26 -130.2(2) . . . . ?
C27 C26 C25 N3 -63.6(3) . . . . ?
C28 C26 C25 N3 62.0(3) . . . . ?
C27 C26 C25 N4 57.6(3) . . . . ?
C28 C26 C25 N4 -176.7(2) . . . . ?
C19 C24 C23 C22 55.0(3) . . . . ?
C2 C3 C4 C5 54.5(3) . . . . ?
C5S C4S C3S C2S 0.7(4) . . . . ?
C5S C4S C3S C8S -178.0(3) . . . . ?
C1S C2S C3S C4S 0.0(4) . . . . ?
C1S C2S C3S C8S 178.7(3) . . . . ?
C53 C48 C49 C50 0.8(4) . . . . ?
C47 C48 C49 C50 -177.2(2) . . . . ?
C3S C2S C1S C6S -0.8(4) . . . . ?
C3S C2S C1S C7S 178.8(3) . . . . ?
C12 C13 C14 C15 0.4(4) . . . . ?
C16 C15 C14 C13 -0.7(4) . . . . ?
C18 C15 C14 C13 179.1(3) . . . . ?
C3 C4 C5 C6 -54.9(3) . . . . ?
C1 C6 C5 C4 54.7(3) . . . . ?
N4 C20 C21 C22 -174.6(2) . . . . ?
C19 C20 C21 C22 -58.4(3) . . . . ?
N5 C37 C42 C41 176.7(2) . . . . ?
C38 C37 C42 C41 -59.5(3) . . . . ?
C40 C41 C42 C37 56.7(3) . . . . ?
C37 N5 C43 N6 -22.7(2) . . . . ?
C36 N5 C43 N6 98.1(2) . . . . ?
C37 N5 C43 C44 101.0(2) . . . . ?
C36 N5 C43 C44 -138.2(2) . . . . ?
C38 N6 C43 N5 -4.0(3) . . . . ?
C47 N6 C43 N5 -128.8(2) . . . . ?
C38 N6 C43 C44 -128.1(2) . . . . ?
C47 N6 C43 C44 107.1(2) . . . . ?
C45 C44 C43 N5 -61.1(3) . . . . ?
C46 C44 C43 N5 64.5(3) . . . . ?
C45 C44 C43 N6 59.8(3) . . . . ?
C46 C44 C43 N6 -174.6(2) . . . . ?
C20 C21 C22 C23 53.7(3) . . . . ?
C24 C23 C22 C21 -53.7(3) . . . . ?
C48 C49 C50 C51 0.0(4) . . . . ?
C52 C51 C50 C49 -0.7(4) . . . . ?
C54 C51 C50 C49 178.7(2) . . . . ?
C2S C1S C6S C5S 0.9(4) . . . . ?
C7S C1S C6S C5S -178.7(3) . . . . ?
C1S C6S C5S C4S -0.2(4) . . . . ?
C3S C4S C5S C6S -0.6(4) . . . . ?
C42 C41 C40 C39 -56.0(3) . . . . ?
C38 C39 C40 C41 53.7(3) . . . . ?
